data_1503706
loop_
_publ_author_name
'Ismail, Intan Safinar'
'Nagakura, Yuta'
'Hirasawa, Yusuke'
'Hosoya, Takahiro'
'Lazim, Mohd Izwan Mohd'
'Lajis, Nordin Hj'
'Shiro, Motoo'
'Morita, Hiroshi'

_publ_section_title
;
 Chrotacumines A-D, chromone alkaloids from Dysoxylum acutangulum.
;
_journal_issue 10
_journal_name_full 'Journal of natural products'
_journal_page_first 1879
_journal_page_last 1883
_journal_paper_doi 10.1021/np9003849
_journal_volume 72
_journal_year 2009
_chemical_absolute_configuration ad
_chemical_formula_moiety 'C26 H29 N O9, 1.667(C H4 O) '
_chemical_formula_sum 'C27.667 H35.667 N O10.667'
_chemical_formula_weight 553.02
_space_group_IT_number 146
_symmetry_cell_setting trigonal
_symmetry_Int_Tables_number 146
_symmetry_space_group_name_Hall 'R 3'
_symmetry_space_group_name_H-M 'R 3 :H'
_cell_angle_alpha 90.0000
_cell_angle_beta 90.0000
_cell_angle_gamma 120.0000
_cell_formula_units_Z 9
_cell_length_a 19.2969(4)
_cell_length_b 19.2969(4)
_cell_length_c 19.1134(7)
_cell_measurement_reflns_used 16422
_cell_measurement_temperature 93.1
_cell_measurement_theta_max 68.3
_cell_measurement_theta_min 4.6
_cell_volume 6163.7(3)
_computing_cell_refinement 'PROCESS-AUTO (Rigaku, 1998)'
_computing_data_collection 'PROCESS-AUTO (Rigaku, 1998)'
_computing_data_reduction 'CrystalStructure (Rigaku & RAC 2007)'
_computing_molecular_graphics 'ORTEP (Johnson, 1976)'
_computing_publication_material 'CrystalStructure (Rigaku & RAC 2007)'
_computing_structure_refinement 'SHELXL97 (Sheldrick, 1997)'
_computing_structure_solution 'SHELXS97 (Sheldrick, 1997)'
_diffrn_detector_area_resol_mean 10.00
_diffrn_measured_fraction_theta_full 0.991
_diffrn_measured_fraction_theta_max 0.991
_diffrn_measurement_device_type 'Rigaku RAXIS-RAPID'
_diffrn_measurement_method \w
_diffrn_radiation_type 'Cu K\a'
_diffrn_radiation_wavelength 1.54187
_diffrn_reflns_av_R_equivalents 0.014
_diffrn_reflns_limit_h_max 23
_diffrn_reflns_limit_h_min -23
_diffrn_reflns_limit_k_max 22
_diffrn_reflns_limit_k_min -23
_diffrn_reflns_limit_l_max 22
_diffrn_reflns_limit_l_min -22
_diffrn_reflns_number 23670
_diffrn_reflns_theta_full 68.09
_diffrn_reflns_theta_max 68.09
_exptl_absorpt_coefficient_mu 0.868
_exptl_absorpt_correction_T_max 0.925
_exptl_absorpt_correction_T_min 0.828
_exptl_absorpt_correction_type multi-scan
_exptl_absorpt_process_details
;
    Higashi, T. (1995). Program for Absorption Correction.
    Rigaku Corporation, Tokyo, Japan.
;
_exptl_crystal_colour colorless
_exptl_crystal_density_diffrn 1.341
_exptl_crystal_density_method 'not measured'
_exptl_crystal_description block
_exptl_crystal_F_000 2646.45
_exptl_crystal_size_max 0.15
_exptl_crystal_size_mid 0.13
_exptl_crystal_size_min 0.09
_refine_diff_density_max 0.71
_refine_diff_density_min -0.58
_refine_ls_abs_structure_details 'Flack, H. D. (1983), Acta Cryst. A39, 876-881.  2476 Friedel Pairs'
_refine_ls_abs_structure_Flack -0.03(17)
_refine_ls_extinction_method none
_refine_ls_goodness_of_fit_ref 1.039
_refine_ls_hydrogen_treatment constr
_refine_ls_number_parameters 367
_refine_ls_number_reflns 4965
_refine_ls_R_factor_gt 0.0495
_refine_ls_shift/su_max 0.0010
_refine_ls_structure_factor_coef Fsqd
_refine_ls_weighting_details 'w = 1/[\s^2^(Fo^2^)+(0.0976P)^2^+8.5707P] where P=(Fo^2^+2Fc^2^)/3'
_refine_ls_weighting_scheme calc
_refine_ls_wR_factor_ref 0.1358
_reflns_number_gt 4897
_reflns_number_total 4965
_reflns_threshold_expression F^2^>2.0\s(F^2^)
_cod_data_source_file np9003849_si_001.cif
_cod_data_source_block '_DAB1004'
_cod_original_sg_symbol_H-M 'R 3:H'
_cod_original_formula_sum 'C27.667 H35.667 N O10.667 '
_cod_database_code 1503706

loop_
_symmetry_equiv_pos_site_id
_symmetry_equiv_pos_as_xyz
1 +X,+Y,+Z
2 -Y,+X-Y,+Z
3 -X+Y,-X,+Z
4 2/3+X,1/3+Y,1/3+Z
5 2/3-Y,1/3+X-Y,1/3+Z
6 2/3-X+Y,1/3-X,1/3+Z
7 1/3+X,2/3+Y,2/3+Z
8 1/3-Y,2/3+X-Y,2/3+Z
9 1/3-X+Y,2/3-X,2/3+Z

loop_
_atom_site_label
_atom_site_type_symbol
_atom_site_fract_x
_atom_site_fract_y
_atom_site_fract_z
_atom_site_U_iso_or_equiv
_atom_site_adp_type
_atom_site_occupancy
_atom_site_symmetry_multiplicity
_atom_site_calc_flag
_atom_site_refinement_flags
_atom_site_disorder_assembly
_atom_site_disorder_group
O1 O 0.95285(11) 0.52434(10) 0.26789(8) 0.0240(4) Uani 1 1 d . . .
O2 O 0.80075(14) 0.29710(12) 0.33378(12) 0.0432(5) Uani 1 1 d . . .
O3 O 0.77507(11) 0.35419(11) 0.44663(10) 0.0306(4) Uani 1 1 d . . .
H3O H 0.7658 0.3198 0.4156 0.037 Uiso 1 1 calc R . .
O4 O 0.91162(10) 0.63584(10) 0.47200(9) 0.0242(4) Uani 1 1 d . . .
H4O H 0.8885 0.6219 0.5109 0.029 Uiso 1 1 calc R . .
O5 O 0.92012(10) 0.68460(9) 0.26219(8) 0.0200(3) Uani 1 1 d . . .
O6 O 0.85583(11) 0.75446(11) 0.27587(9) 0.0260(4) Uani 1 1 d . . .
O7 O 0.66957(13) 0.66378(13) 0.06125(10) 0.0373(5) Uani 1 1 d . . .
O8 O 0.66032(11) 0.52623(12) 0.02396(10) 0.0325(4) Uani 1 1 d . . .
O9 O 0.75575(11) 0.47835(11) 0.07829(10) 0.0329(4) Uani 1 1 d . . .
N1 N 1.09362(12) 0.81383(12) 0.26950(11) 0.0240(4) Uani 1 1 d . . .
C1 C 0.91595(14) 0.51409(14) 0.33178(12) 0.0210(5) Uani 1 1 d . . .
C2 C 0.94106(16) 0.46004(15) 0.22900(13) 0.0271(5) Uani 1 1 d . . .
C3 C 0.89110(18) 0.38437(17) 0.24907(14) 0.0314(6) Uani 1 1 d . . .
H3 H 0.8844 0.3416 0.2200 0.038 Uiso 1 1 calc R . .
C4 C 0.84761(17) 0.36687(16) 0.31360(15) 0.0318(6) Uani 1 1 d . . .
C5 C 0.86203(15) 0.43550(15) 0.35534(13) 0.0240(5) Uani 1 1 d . . .
C6 C 0.82427(14) 0.42701(15) 0.42111(13) 0.0235(5) Uani 1 1 d . . .
C7 C 0.83958(13) 0.49387(15) 0.45880(12) 0.0223(5) Uani 1 1 d . . .
H7 H 0.8126 0.4882 0.5018 0.027 Uiso 1 1 calc R . .
C8 C 0.89463(14) 0.57033(14) 0.43418(12) 0.0206(5) Uani 1 1 d . . .
C9 C 0.93550(14) 0.58281(15) 0.36955(12) 0.0213(5) Uani 1 1 d . . .
C10 C 0.99068(18) 0.48704(17) 0.16415(13) 0.0302(6) Uani 1 1 d . . .
H10A H 0.9682 0.4440 0.1293 0.036 Uiso 1 1 calc R . .
H10B H 1.0456 0.5005 0.1752 0.036 Uiso 1 1 calc R . .
H10C H 0.9908 0.5343 0.1453 0.036 Uiso 1 1 calc R . .
C11 C 1.02969(15) 0.80589(14) 0.31623(13) 0.0236(5) Uani 1 1 d . . .
H11A H 1.0060 0.8369 0.2966 0.028 Uiso 1 1 calc R . .
H11B H 1.0532 0.8294 0.3623 0.028 Uiso 1 1 calc R . .
C12 C 0.96362(14) 0.71960(14) 0.32686(12) 0.0216(5) Uani 1 1 d . . .
H12 H 0.9255 0.7179 0.3631 0.026 Uiso 1 1 calc R . .
C13 C 0.99899(14) 0.66784(14) 0.35107(11) 0.0202(5) Uani 1 1 d . . .
H13 H 1.0265 0.6922 0.3963 0.024 Uiso 1 1 calc R . .
C14 C 1.06617(14) 0.67896(15) 0.30126(13) 0.0232(5) Uani 1 1 d . . .
H14A H 1.0909 0.6480 0.3187 0.028 Uiso 1 1 calc R . .
H14B H 1.0436 0.6584 0.2543 0.028 Uiso 1 1 calc R . .
C15 C 1.12930(14) 0.76675(15) 0.29608(13) 0.0247(5) Uani 1 1 d . . .
H15A H 1.1530 0.7869 0.3428 0.030 Uiso 1 1 calc R . .
H15B H 1.1725 0.7731 0.2642 0.030 Uiso 1 1 calc R . .
C16 C 1.15593(17) 0.89875(16) 0.26429(15) 0.0342(6) Uani 1 1 d . . .
H16A H 1.1970 0.9045 0.2309 0.041 Uiso 1 1 calc R . .
H16B H 1.1804 0.9181 0.3103 0.041 Uiso 1 1 calc R . .
H16C H 1.1318 0.9302 0.2482 0.041 Uiso 1 1 calc R . .
C17 C 0.86498(14) 0.70483(14) 0.24483(12) 0.0200(4) Uani 1 1 d . . .
C18 C 0.81562(14) 0.65926(15) 0.18317(12) 0.0221(5) Uani 1 1 d . . .
C19 C 0.76847(15) 0.68690(16) 0.15210(13) 0.0244(5) Uani 1 1 d . . .
H19 H 0.7704 0.7344 0.1682 0.029 Uiso 1 1 calc R . .
C20 C 0.71847(15) 0.64315(17) 0.09682(13) 0.0271(5) Uani 1 1 d . . .
C21 C 0.71458(14) 0.57298(15) 0.07420(13) 0.0256(5) Uani 1 1 d . . .
C22 C 0.76408(14) 0.54749(15) 0.10502(13) 0.0242(5) Uani 1 1 d . . .
C23 C 0.81490(14) 0.59031(14) 0.15979(13) 0.0214(5) Uani 1 1 d . . .
H23 H 0.8483 0.5731 0.1808 0.026 Uiso 1 1 calc R . .
C24 C 0.6631(2) 0.7290(2) 0.08633(17) 0.0449(8) Uani 1 1 d . . .
H24A H 0.7158 0.7777 0.0847 0.054 Uiso 1 1 calc R . .
H24B H 0.6437 0.7186 0.1347 0.054 Uiso 1 1 calc R . .
H24C H 0.6255 0.7362 0.0570 0.054 Uiso 1 1 calc R . .
C25 C 0.69055(18) 0.5486(2) -0.04579(15) 0.0446(8) Uani 1 1 d . . .
H25A H 0.7398 0.5461 -0.0507 0.054 Uiso 1 1 calc R . .
H25B H 0.7020 0.6033 -0.0552 0.054 Uiso 1 1 calc R . .
H25C H 0.6506 0.5118 -0.0792 0.054 Uiso 1 1 calc R . .
C26 C 0.7969(2) 0.4448(2) 0.1134(2) 0.0528(9) Uani 1 1 d . . .
H26A H 0.8047 0.4097 0.0812 0.063 Uiso 1 1 calc R . .
H26B H 0.7653 0.4137 0.1537 0.063 Uiso 1 1 calc R . .
H26C H 0.8491 0.4878 0.1294 0.063 Uiso 1 1 calc R . .
C27 C 0.675(3) 0.3412(14) 0.2822(5) 0.071(5) Uiso 0.33 1 d PD A -1
O10 O 0.6775(8) 0.2763(9) 0.2548(7) 0.102(4) Uiso 0.33 1 d PD A -1
C28 C 0.6457(8) 0.3112(8) 0.5984(6) 0.057(3) Uiso 0.33 1 d PD B -2
O11 O 0.7283(5) 0.3405(5) 0.5908(5) 0.063 Uiso 0.33 1 d PD B -2
C29 C 0.8106(7) 0.3945(7) 0.7775(6) 0.057(3) Uiso 0.33 1 d PD B -3
O12 O 0.7596(6) 0.3732(7) 0.7221(5) 0.080 Uiso 0.33 1 d PD B -3
C30 C 0.5496(19) 0.3035(15) 0.8033(17) 0.139(9) Uiso 0.33 1 d PD B -4
O13 O 0.5371(15) 0.2266(14) 0.7997(14) 0.167 Uiso 0.33 1 d PD B -4
C31 C 0.6526(11) 0.3356(11) 0.9497(4) 0.054(3) Uiso 0.33 1 d PD B -5
O14 O 0.6622(6) 0.2881(6) 0.9010(5) 0.075 Uiso 0.33 1 d PD B -5

loop_
_atom_site_aniso_label
_atom_site_aniso_U_11
_atom_site_aniso_U_22
_atom_site_aniso_U_33
_atom_site_aniso_U_23
_atom_site_aniso_U_13
_atom_site_aniso_U_12
O1 0.0308(9) 0.0217(8) 0.0188(8) 0.0015(6) 0.0016(7) 0.0126(7)
O2 0.0493(12) 0.0220(10) 0.0433(12) -0.0015(8) 0.0120(10) 0.0065(9)
O3 0.0321(10) 0.0222(9) 0.0296(9) 0.0018(7) 0.0070(7) 0.0076(7)
O4 0.0283(9) 0.0247(8) 0.0181(8) 0.0000(6) 0.0006(6) 0.0121(7)
O5 0.0211(8) 0.0204(8) 0.0174(7) -0.0017(6) -0.0025(6) 0.0096(7)
O6 0.0311(9) 0.0304(9) 0.0226(8) -0.0006(7) 0.0016(7) 0.0200(8)
O7 0.0391(11) 0.0519(12) 0.0296(10) 0.0039(8) -0.0086(8) 0.0293(10)
O8 0.0245(9) 0.0367(10) 0.0258(9) 0.0010(8) -0.0032(7) 0.0074(8)
O9 0.0303(9) 0.0267(9) 0.0391(10) -0.0110(8) -0.0091(8) 0.0124(8)
N1 0.0208(10) 0.0219(10) 0.0229(10) 0.0004(8) -0.0016(8) 0.0058(8)
C1 0.0198(11) 0.0238(12) 0.0195(11) 0.0017(9) -0.0008(8) 0.0110(9)
C2 0.0351(13) 0.0274(13) 0.0222(12) -0.0033(10) -0.0014(10) 0.0182(11)
C3 0.0407(15) 0.0259(13) 0.0263(12) -0.0024(10) 0.0018(11) 0.0158(11)
C4 0.0346(14) 0.0258(13) 0.0295(13) -0.0005(11) -0.0013(11) 0.0111(11)
C5 0.0240(12) 0.0236(12) 0.0229(12) 0.0009(9) -0.0008(9) 0.0108(10)
C6 0.0199(10) 0.0245(12) 0.0243(12) 0.0011(9) -0.0016(9) 0.0099(9)
C7 0.0180(10) 0.0287(12) 0.0188(11) 0.0041(9) 0.0000(9) 0.0107(10)
C8 0.0215(11) 0.0260(11) 0.0152(10) -0.0004(9) -0.0034(8) 0.0127(9)
C9 0.0211(11) 0.0248(12) 0.0184(11) 0.0042(9) -0.0007(8) 0.0117(10)
C10 0.0401(14) 0.0328(13) 0.0212(12) -0.0032(10) -0.0011(11) 0.0209(12)
C11 0.0282(12) 0.0208(11) 0.0172(10) -0.0026(9) -0.0013(9) 0.0089(10)
C12 0.0253(11) 0.0224(11) 0.0169(11) -0.0021(9) -0.0020(9) 0.0117(10)
C13 0.0206(11) 0.0223(11) 0.0160(10) -0.0013(8) -0.0033(8) 0.0096(9)
C14 0.0195(11) 0.0253(12) 0.0246(12) 0.0020(9) -0.0018(9) 0.0111(10)
C15 0.0180(11) 0.0273(12) 0.0211(11) 0.0021(9) -0.0015(9) 0.0056(10)
C16 0.0291(13) 0.0254(13) 0.0346(14) 0.0020(11) 0.0010(11) 0.0033(11)
C17 0.0214(11) 0.0185(10) 0.0196(10) 0.0026(8) 0.0026(9) 0.0096(9)
C18 0.0177(11) 0.0270(12) 0.0200(11) 0.0038(9) 0.0041(9) 0.0100(9)
C19 0.0264(12) 0.0276(12) 0.0228(11) 0.0041(9) 0.0027(10) 0.0161(10)
C20 0.0239(12) 0.0374(14) 0.0221(12) 0.0080(10) 0.0014(10) 0.0169(11)
C21 0.0207(11) 0.0312(13) 0.0189(11) 0.0032(9) 0.0014(9) 0.0083(10)
C22 0.0187(11) 0.0231(11) 0.0258(12) 0.0013(9) 0.0033(9) 0.0066(9)
C23 0.0167(10) 0.0219(11) 0.0219(11) 0.0028(9) 0.0004(8) 0.0070(9)
C24 0.059(2) 0.066(2) 0.0327(15) 0.0023(14) -0.0054(14) 0.0483(18)
C25 0.0283(14) 0.068(2) 0.0244(13) -0.0059(14) -0.0037(11) 0.0147(15)
C26 0.058(2) 0.0349(17) 0.076(2) -0.0229(16) -0.0258(18) 0.0308(16)

loop_
_atom_type_symbol
_atom_type_description
_atom_type_scat_dispersion_real
_atom_type_scat_dispersion_imag
_atom_type_scat_source
C C 0.018 0.009
;
International Tables for Crystallography
(1992, Vol. C, Tables 4.2.6.8 and 6.1.1.4)
;
H H 0.000 0.000
;
International Tables for Crystallography
(1992, Vol. C, Table 6.1.1.4)
;
N N 0.031 0.018
;
International Tables for Crystallography
(1992, Vol. C, Tables 4.2.6.8 and 6.1.1.4)
;
O O 0.049 0.032
;
International Tables for Crystallography
(1992, Vol. C, Tables 4.2.6.8 and 6.1.1.4)
;

loop_
_geom_angle_atom_site_label_1
_geom_angle_atom_site_label_2
_geom_angle_atom_site_label_3
_geom_angle
C2 O1 C1 120.89(19)
C17 O5 C12 115.53(18)
C20 O7 C24 118.1(2)
C21 O8 C25 113.0(2)
C22 O9 C26 116.8(2)
C11 N1 C16 109.5(2)
C11 N1 C15 110.63(19)
C16 N1 C15 109.6(2)
O1 C1 C9 116.8(2)
O1 C1 C5 119.1(2)
C9 C1 C5 124.1(2)
C3 C2 O1 122.4(2)
C3 C2 C10 127.2(2)
O1 C2 C10 110.4(2)
C2 C3 C4 121.3(2)
O2 C4 C3 122.8(3)
O2 C4 C5 121.3(3)
C3 C4 C5 115.8(2)
C1 C5 C6 117.7(2)
C1 C5 C4 120.4(2)
C6 C5 C4 121.9(2)
O3 C6 C7 120.2(2)
O3 C6 C5 119.9(2)
C7 C6 C5 119.9(2)
C6 C7 C8 120.5(2)
O4 C8 C7 120.6(2)
O4 C8 C9 117.0(2)
C7 C8 C9 122.4(2)
C1 C9 C8 115.4(2)
C1 C9 C13 126.8(2)
C8 C9 C13 117.7(2)
N1 C11 C12 113.33(19)
O5 C12 C11 111.55(18)
O5 C12 C13 107.14(17)
C11 C12 C13 110.50(19)
C9 C13 C14 117.6(2)
C9 C13 C12 113.07(19)
C14 C13 C12 109.94(19)
C15 C14 C13 110.3(2)
N1 C15 C14 110.38(19)
O6 C17 O5 123.9(2)
O6 C17 C18 123.3(2)
O5 C17 C18 112.82(19)
C19 C18 C23 122.0(2)
C19 C18 C17 117.1(2)
C23 C18 C17 120.8(2)
C20 C19 C18 118.5(2)
O7 C20 C21 114.8(2)
O7 C20 C19 124.5(2)
C21 C20 C19 120.7(2)
O8 C21 C20 120.7(2)
O8 C21 C22 119.5(2)
C20 C21 C22 119.8(2)
O9 C22 C23 124.6(2)
O9 C22 C21 114.7(2)
C23 C22 C21 120.6(2)
C22 C23 C18 118.4(2)

loop_
_geom_bond_atom_site_label_1
_geom_bond_atom_site_label_2
_geom_bond_distance
O1 C2 1.364(3)
O1 C1 1.377(3)
O2 C4 1.250(4)
O3 C6 1.334(3)
O4 C8 1.347(3)
O5 C17 1.345(3)
O5 C12 1.456(3)
O6 C17 1.212(3)
O7 C20 1.374(3)
O7 C24 1.410(4)
O8 C21 1.374(3)
O8 C25 1.432(4)
O9 C22 1.361(3)
O9 C26 1.419(4)
N1 C11 1.468(3)
N1 C16 1.473(3)
N1 C15 1.478(3)
C1 C9 1.386(3)
C1 C5 1.417(3)
C2 C3 1.342(4)
C2 C10 1.492(4)
C3 C4 1.434(4)
C4 C5 1.449(4)
C5 C6 1.421(3)
C6 C7 1.375(4)
C7 C8 1.400(3)
C8 C9 1.420(3)
C9 C13 1.519(3)
C11 C12 1.522(3)
C12 C13 1.536(3)
C13 C14 1.535(3)
C14 C15 1.517(3)
C17 C18 1.494(3)
C18 C19 1.397(3)
C18 C23 1.397(3)
C19 C20 1.395(4)
C20 C21 1.387(4)
C21 C22 1.404(4)
C22 C23 1.389(4)
C27 O10 1.380(5)
C28 O11 1.406(17)
C29 O12 1.361(5)
C30 O13 1.381(5)
C31 O14 1.383(5)
